data_7045594
loop_
_publ_author_name
'Durka, Krzysztof'
'Urban, Mateusz'
'Czub, Maja'
'D\;abrowski, Marek'
'Tomaszewski, Patryk'
'Luli\'nski, Sergiusz'

_publ_section_title
;
 An intramolecular ortho-assisted activation of the silicon-hydrogen bond
 in arylsilanes: an experimental and theoretical study.
;
_journal_issue 11
_journal_name_full 'Dalton transactions (Cambridge, England : 2003)'
_journal_page_first 3705
_journal_page_last 3716
_journal_paper_doi 10.1039/c7dt04858k
_journal_volume 47
_journal_year 2018
_chemical_formula_sum 'C9 H9 F O2 Si'
_chemical_formula_weight 196.25
_space_group_crystal_system monoclinic
_space_group_IT_number 12
_space_group_name_Hall '-C 2y'
_space_group_name_H-M_alt 'C 1 2/m 1'
_symmetry_space_group_name_Hall '-C 2y'
_symmetry_space_group_name_H-M 'C 1 2/m 1'
_atom_sites_solution_hydrogens geom
_audit_creation_method SHELXL-2013
_audit_update_record
;
2017-10-24 deposited with the CCDC.
2018-02-09 downloaded from the CCDC.
;
_cell_angle_alpha 90
_cell_angle_beta 100.265(4)
_cell_angle_gamma 90
_cell_formula_units_Z 4
_cell_length_a 17.2067(7)
_cell_length_b 7.1378(3)
_cell_length_c 7.5388(3)
_cell_measurement_reflns_used 5712
_cell_measurement_temperature 100(2)
_cell_measurement_theta_max 32.9840
_cell_measurement_theta_min 2.4390
_cell_volume 911.08(7)
_computing_cell_refinement
;
CrysAlisPro, Agilent Technologies,
Version 1.171.37.33 (release 27-03-2014 CrysAlis171 .NET)
(compiled Mar 27 2014,17:12:48)
;
_computing_data_collection
;
CrysAlisPro, Agilent Technologies,
Version 1.171.37.33 (release 27-03-2014 CrysAlis171 .NET)
(compiled Mar 27 2014,17:12:48)
;
_computing_data_reduction
;
CrysAlisPro, Agilent Technologies,
Version 1.171.37.33 (release 27-03-2014 CrysAlis171 .NET)
(compiled Mar 27 2014,17:12:48)
;
_diffrn_ambient_environment N~2~
_diffrn_ambient_temperature 100.01(10)
_diffrn_detector 'CCD plate'
_diffrn_detector_area_resol_mean 5.2195
_diffrn_detector_type Atlas
_diffrn_measured_fraction_theta_full 0.997
_diffrn_measured_fraction_theta_max 0.954
_diffrn_measurement_device 'four-circle diffractometer'
_diffrn_measurement_device_type 'SuperNova, Dual, Cu at zero, Atlas'
_diffrn_radiation_monochromator mirror
_diffrn_radiation_probe x-ray
_diffrn_radiation_type 'Mo K\a'
_diffrn_radiation_wavelength 0.71073
_diffrn_reflns_av_R_equivalents 0.0341
_diffrn_reflns_av_unetI/netI 0.0234
_diffrn_reflns_Laue_measured_fraction_full 0.997
_diffrn_reflns_Laue_measured_fraction_max 0.954
_diffrn_reflns_limit_h_max 26
_diffrn_reflns_limit_h_min -26
_diffrn_reflns_limit_k_max 10
_diffrn_reflns_limit_k_min -10
_diffrn_reflns_limit_l_max 11
_diffrn_reflns_limit_l_min -11
_diffrn_reflns_number 10042
_diffrn_reflns_point_group_measured_fraction_full 0.997
_diffrn_reflns_point_group_measured_fraction_max 0.954
_diffrn_reflns_theta_full 25.242
_diffrn_reflns_theta_max 33.364
_diffrn_reflns_theta_min 3.097
_diffrn_source 'SuperNova (Mo) X-ray Source'
_exptl_absorpt_coefficient_mu 0.235
_exptl_absorpt_correction_T_max 1.00000
_exptl_absorpt_correction_T_min 0.75827
_exptl_absorpt_correction_type multi-scan
_exptl_absorpt_process_details
;
CrysAlisPro, Agilent Technologies,
Version 1.171.37.33 (release 27-03-2014 CrysAlis171 .NET)
(compiled Mar 27 2014,17:12:48)
Empirical absorption correction using spherical harmonics,
 implemented in SCALE3 ABSPACK scaling algorithm.
;
_exptl_crystal_colour colourless
_exptl_crystal_density_diffrn 1.431
_exptl_crystal_description block
_exptl_crystal_F_000 408
_exptl_crystal_size_max 0.05
_exptl_crystal_size_mid 0.05
_exptl_crystal_size_min 0.03
_refine_diff_density_max 0.579
_refine_diff_density_min -0.337
_refine_diff_density_rms 0.067
_refine_ls_extinction_method none
_refine_ls_goodness_of_fit_ref 1.016
_refine_ls_hydrogen_treatment constr
_refine_ls_matrix_type full
_refine_ls_number_parameters 76
_refine_ls_number_reflns 1797
_refine_ls_number_restraints 0
_refine_ls_restrained_S_all 1.016
_refine_ls_R_factor_all 0.0415
_refine_ls_R_factor_gt 0.0361
_refine_ls_shift/su_max 0.009
_refine_ls_shift/su_mean 0.002
_refine_ls_structure_factor_coef Fsqd
_refine_ls_weighting_details 'w=1/[\s^2^(Fo^2^)+(0.0831P)^2^+0.3748P] where P=(Fo^2^+2Fc^2^)/3'
_refine_ls_weighting_scheme calc
_refine_ls_wR_factor_gt 0.1116
_refine_ls_wR_factor_ref 0.1192
_reflns_Friedel_coverage 0.000
_reflns_number_gt 1584
_reflns_number_total 1797
_reflns_threshold_expression 'I > 2\s(I)'
_cod_data_source_file c7dt04858k2.cif
_cod_data_source_block COSi
_cod_depositor_comments 'Adding full bibliography for 7045594--7045595.cif.'
_cod_database_code 7045594
_shelx_space_group_comment
;
The symmetry employed for this shelxl refinement is uniquely defined
by the following loop, which should always be used as a source of
symmetry information in preference to the above space-group names.
They are only intended as comments.
;
_shelxl_version_number 2013-4

loop_
_space_group_symop_operation_xyz
'x, y, z'
'-x, y, -z'
'x+1/2, y+1/2, z'
'-x+1/2, y+1/2, -z'
'-x, -y, -z'
'x, -y, z'
'-x+1/2, -y+1/2, -z'
'x+1/2, -y+1/2, z'

loop_
_atom_site_label
_atom_site_type_symbol
_atom_site_fract_x
_atom_site_fract_y
_atom_site_fract_z
_atom_site_U_iso_or_equiv
_atom_site_adp_type
_atom_site_occupancy
_atom_site_site_symmetry_order
_atom_site_calc_flag
_atom_site_refinement_flags_posn
_atom_site_refinement_flags_adp
_atom_site_refinement_flags_occupancy
Si Si 0.10379(2) 0.0000 0.20607(5) 0.01320(13) Uani 1 2 d S T P
O2 O 0.07888(6) 0.0000 -0.02322(14) 0.0165(2) Uani 1 2 d S T P
O1 O 0.12991(7) 0.0000 -0.27675(15) 0.0210(2) Uani 1 2 d S T P
F1 F 0.27849(6) 0.0000 0.49440(12) 0.0258(2) Uani 1 2 d S T P
C4 C 0.35510(9) 0.0000 0.2648(2) 0.0177(3) Uani 1 2 d S T P
H4 H 0.4021 0.0000 0.3528 0.021 Uiso 1 2 calc R U P
C7 C 0.14038(8) 0.0000 -0.11456(19) 0.0149(3) Uani 1 2 d S T P
C8 C 0.06856(6) 0.21344(14) 0.30355(14) 0.0182(2) Uani 1 1 d . . .
H8A H 0.0882 0.3239 0.2482 0.027 Uiso 1 1 calc R U .
H8B H 0.0881 0.2153 0.4339 0.027 Uiso 1 1 calc R U .
H8C H 0.0107 0.2147 0.2805 0.027 Uiso 1 1 calc R U .
C6 C 0.29001(9) 0.0000 -0.0483(2) 0.0163(3) Uani 1 2 d S T P
H6 H 0.2925 0.0000 -0.1732 0.020 Uiso 1 2 calc R U P
C2 C 0.21152(8) 0.0000 0.19340(18) 0.0141(2) Uani 1 2 d S T P
C5 C 0.35850(9) 0.0000 0.0816(2) 0.0175(3) Uani 1 2 d S T P
H5 H 0.4085 0.0000 0.0446 0.021 Uiso 1 2 calc R U P
C3 C 0.28138(9) 0.0000 0.31625(19) 0.0167(3) Uani 1 2 d S T P
C1 C 0.21761(8) 0.0000 0.01058(18) 0.0135(2) Uani 1 2 d S T P

loop_
_atom_site_aniso_label
_atom_site_aniso_U_11
_atom_site_aniso_U_22
_atom_site_aniso_U_33
_atom_site_aniso_U_23
_atom_site_aniso_U_13
_atom_site_aniso_U_12
Si 0.0139(2) 0.0162(2) 0.0098(2) 0.000 0.00268(13) 0.000
O2 0.0145(5) 0.0248(5) 0.0104(4) 0.000 0.0031(3) 0.000
O1 0.0206(5) 0.0309(6) 0.0111(5) 0.000 0.0018(4) 0.000
F1 0.0205(5) 0.0476(6) 0.0091(4) 0.000 0.0019(3) 0.000
C4 0.0163(6) 0.0224(6) 0.0137(6) 0.000 0.0006(5) 0.000
C7 0.0154(6) 0.0170(6) 0.0124(6) 0.000 0.0027(4) 0.000
C8 0.0199(4) 0.0181(4) 0.0173(5) -0.0019(3) 0.0054(4) -0.0001(3)
C6 0.0173(6) 0.0195(6) 0.0131(6) 0.000 0.0052(5) 0.000
C2 0.0153(6) 0.0174(5) 0.0097(5) 0.000 0.0025(4) 0.000
C5 0.0158(6) 0.0220(6) 0.0156(6) 0.000 0.0050(5) 0.000
C3 0.0171(6) 0.0227(6) 0.0103(6) 0.000 0.0027(5) 0.000
C1 0.0158(6) 0.0144(5) 0.0103(5) 0.000 0.0024(4) 0.000

loop_
_atom_type_symbol
_atom_type_description
_atom_type_scat_dispersion_real
_atom_type_scat_dispersion_imag
_atom_type_scat_source
C C 0.0033 0.0016 'International Tables Vol C Tables 4.2.6.8 and 6.1.1.4'
H H 0.0000 0.0000 'International Tables Vol C Tables 4.2.6.8 and 6.1.1.4'
O O 0.0106 0.0060 'International Tables Vol C Tables 4.2.6.8 and 6.1.1.4'
F F 0.0171 0.0103 'International Tables Vol C Tables 4.2.6.8 and 6.1.1.4'
Si Si 0.0817 0.0704 'International Tables Vol C Tables 4.2.6.8 and 6.1.1.4'

loop_
_geom_angle_atom_site_label_1
_geom_angle_atom_site_label_2
_geom_angle_atom_site_label_3
_geom_angle
_geom_angle_site_symmetry_1
_geom_angle_site_symmetry_3
O2 Si C8 111.32(4) . .
O2 Si C8 111.32(4) . 6
C8 Si C8 111.75(6) . 6
O2 Si C2 91.17(5) . .
C8 Si C2 114.82(4) . .
C8 Si C2 114.82(4) 6 .
C7 O2 Si 115.80(9) . .
C5 C4 C3 118.55(13) . .
C5 C4 H4 120.7 . .
C3 C4 H4 120.7 . .
O1 C7 O2 121.64(13) . .
O1 C7 C1 126.86(13) . .
O2 C7 C1 111.50(11) . .
Si C8 H8A 109.5 . .
Si C8 H8B 109.5 . .
H8A C8 H8B 109.5 . .
Si C8 H8C 109.5 . .
H8A C8 H8C 109.5 . .
H8B C8 H8C 109.5 . .
C5 C6 C1 117.92(13) . .
C5 C6 H6 121.0 . .
C1 C6 H6 121.0 . .
C3 C2 C1 116.82(12) . .
C3 C2 Si 135.81(10) . .
C1 C2 Si 107.36(10) . .
C6 C5 C4 121.19(13) . .
C6 C5 H5 119.4 . .
C4 C5 H5 119.4 . .
F1 C3 C2 118.96(12) . .
F1 C3 C4 118.26(13) . .
C2 C3 C4 122.78(13) . .
C6 C1 C2 122.74(13) . .
C6 C1 C7 123.09(12) . .
C2 C1 C7 114.16(11) . .

loop_
_geom_bond_atom_site_label_1
_geom_bond_atom_site_label_2
_geom_bond_distance
_geom_bond_site_symmetry_2
Si O2 1.7051(11) .
Si C8 1.8404(10) .
Si C8 1.8405(10) 6
Si C2 1.8731(14) .
O2 C7 1.3615(16) .
O1 C7 1.2038(17) .
F1 C3 1.3528(16) .
C4 C5 1.393(2) .
C4 C3 1.391(2) .
C4 H4 0.9500 .
C7 C1 1.486(2) .
C8 H8A 0.9800 .
C8 H8B 0.9800 .
C8 H8C 0.9800 .
C6 C5 1.392(2) .
C6 C1 1.3951(19) .
C6 H6 0.9500 .
C2 C3 1.381(2) .
C2 C1 1.4007(18) .
C5 H5 0.9500 .
